data_4305471
loop_
_publ_author_name
'Angel B. Rivas'
'Jos\'e M. Gasc\'on'
'Fernando J. Lahoz'
'Ana I. Balana'
'Alvaro J. Pardey'
'Luis A. Oro'
'Jes\'us J. P\'erez-Torrente'

_publ_contact_author_address
;
  Dr. Fernando J. Lahoz
  Departamento de Qu\'imica Inorg\'anica - I.C.M.A.
  Facultad de Ciencias
  Universidad de Zaragoza - C.S.I.C.
  50009 Zaragoza, Spain
;
_publ_contact_author_email lahoz@unizar.es
_publ_contact_author_fax '+34 976 761187'
_publ_contact_author_name 'Dr. Fernando J. Lahoz'
_publ_contact_author_phone '+34 976 761147'
_publ_section_title
;
Synthesis, Structural Characterization, and Ligand Replacement Reactions
of gem-Dithiolato-Bridged Rhodium and Iridium Complexes
;
_journal_name_full 'Inorganic Chemistry'
_journal_page_first 6090
_journal_page_last 6104
_journal_paper_doi 10.1021/ic800464p
_journal_volume 47
_journal_year 2008
_chemical_formula_moiety 'C45 H42 O2 P2 Rh2 S2, C H2 Cl2'
_chemical_formula_sum 'C46 H44 Cl2 O2 P2 Rh2 S2'
_chemical_formula_weight 1031.59
_chemical_name_systematic
; 
 ? 
;
_space_group_IT_number 14
_symmetry_cell_setting monoclinic
_symmetry_space_group_name_Hall '-P 2yn'
_symmetry_space_group_name_H-M 'P 1 21/n 1'
_atom_sites_solution_hydrogens geom
_atom_sites_solution_primary direct
_atom_sites_solution_secondary difmap
_audit_creation_method SHELXL-97
_cell_angle_alpha 90.00
_cell_angle_beta 107.7410(10)
_cell_angle_gamma 90.00
_cell_formula_units_Z 4
_cell_length_a 17.6034(12)
_cell_length_b 10.6870(7)
_cell_length_c 24.2161(17)
_cell_measurement_reflns_used 19904
_cell_measurement_temperature 100(2)
_cell_measurement_theta_max 28.294
_cell_measurement_theta_min 2.26
_cell_volume 4339.1(5)
_computing_cell_refinement 'SAINT+ v. 6.22 (Bruker AXS, 2001)'
_computing_data_collection 'SMART v. 5.625 (Bruker AXS, 2001)'
_computing_data_reduction 'SAINT+ v. 6.22 (Bruker AXS, 2001)'
_computing_molecular_graphics 'XP, SHELXTL v. 6.10 (Bruker, 2000)'
_computing_publication_material 'XCIF, SHELXTL v. 6.10 (Bruker, 2000)'
_computing_structure_refinement 'SHELXL-97 (Sheldrick, 1997)'
_computing_structure_solution 'SHELXS-97 (Sheldrick, 1990)'
_diffrn_ambient_temperature 100(2)
_diffrn_detector_area_resol_mean 8.26
_diffrn_measured_fraction_theta_full 0.999
_diffrn_measured_fraction_theta_max 0.968
_diffrn_measurement_device_type 'Bruker SMART APEX CCD system'
_diffrn_measurement_method '\w rotations with narrow frames'
_diffrn_radiation_monochromator graphite
_diffrn_radiation_source 'fine-focus sealed tube'
_diffrn_radiation_type MoK\a
_diffrn_radiation_wavelength 0.71073
_diffrn_reflns_av_R_equivalents 0.0286
_diffrn_reflns_av_sigmaI/netI 0.0237
_diffrn_reflns_limit_h_max 23
_diffrn_reflns_limit_h_min -22
_diffrn_reflns_limit_k_max 14
_diffrn_reflns_limit_k_min -14
_diffrn_reflns_limit_l_max 32
_diffrn_reflns_limit_l_min -32
_diffrn_reflns_number 51934
_diffrn_reflns_theta_full 27.00
_diffrn_reflns_theta_max 28.31
_diffrn_reflns_theta_min 1.71
_diffrn_standards_number 'no decay'
_exptl_absorpt_coefficient_mu 1.092
_exptl_absorpt_correction_T_max 0.7921
_exptl_absorpt_correction_T_min 0.6850
_exptl_absorpt_correction_type multi-scan
_exptl_absorpt_process_details
; SADABS: Area-Detector Absorption Correction. Bruker-AXS 
  within SAINT+ package, v. 6.22 (2001).
;
_exptl_crystal_colour orange
_exptl_crystal_density_diffrn 1.579
_exptl_crystal_density_method 'not measured'
_exptl_crystal_description 'irregular block'
_exptl_crystal_F_000 2088
_exptl_crystal_size_max 0.375
_exptl_crystal_size_mid 0.229
_exptl_crystal_size_min 0.224
_refine_diff_density_max 1.354
_refine_diff_density_min -1.054
_refine_diff_density_rms 0.076
_refine_ls_extinction_method none
_refine_ls_goodness_of_fit_ref 1.056
_refine_ls_hydrogen_treatment mixed
_refine_ls_matrix_type full
_refine_ls_number_parameters 681
_refine_ls_number_reflns 10466
_refine_ls_number_restraints 0
_refine_ls_restrained_S_all 1.056
_refine_ls_R_factor_all 0.0304
_refine_ls_R_factor_gt 0.0257
_refine_ls_shift/su_max 0.003
_refine_ls_shift/su_mean 0.000
_refine_ls_structure_factor_coef Fsqd
_refine_ls_weighting_details 'calc w=1/[\s^2^(Fo^2^)+(0.0255P)^2^+3.9875P] where P=(Fo^2^+2Fc^2^)/3'
_refine_ls_weighting_scheme calc
_refine_ls_wR_factor_gt 0.0587
_refine_ls_wR_factor_ref 0.0603
_reflns_number_gt 9397
_reflns_number_total 10466
_reflns_threshold_expression >2sigma(I)
_cod_data_source_file ic800464p-file002_4.cif
_cod_data_source_block compound_16
_cod_database_code 4305471

loop_
_symmetry_equiv_pos_as_xyz
'x, y, z'
'-x+1/2, y+1/2, -z+1/2'
'-x, -y, -z'
'x-1/2, -y-1/2, z-1/2'

loop_
_atom_site_label
_atom_site_type_symbol
_atom_site_fract_x
_atom_site_fract_y
_atom_site_fract_z
_atom_site_U_iso_or_equiv
_atom_site_adp_type
_atom_site_occupancy
_atom_site_symmetry_multiplicity
_atom_site_calc_flag
_atom_site_refinement_flags
_atom_site_disorder_assembly
_atom_site_disorder_group
Rh1 Rh 1.015637(8) 0.696546(13) 0.162258(6) 0.01243(4) Uani 1 1 d . . .
Rh2 Rh 0.975545(9) 0.876249(13) 0.241664(6) 0.01358(4) Uani 1 1 d . . .
Cl1 Cl 0.86339(5) 0.77322(7) 0.58378(3) 0.04850(18) Uani 1 1 d . . .
Cl2 Cl 0.90037(5) 0.60696(7) 0.50008(4) 0.0550(2) Uani 1 1 d . . .
S1 S 0.89252(3) 0.71537(4) 0.18482(2) 0.01491(9) Uani 1 1 d . . .
S2 S 0.96723(3) 0.90617(4) 0.14260(2) 0.01449(9) Uani 1 1 d . . .
P1 P 1.03162(3) 0.48787(4) 0.17802(2) 0.01329(9) Uani 1 1 d . . .
P2 P 0.97228(3) 0.80102(5) 0.32821(2) 0.01575(10) Uani 1 1 d . . .
O1 O 1.16598(9) 0.70849(15) 0.12994(7) 0.0257(3) Uani 1 1 d . . .
O2 O 1.06245(10) 1.11116(14) 0.28872(7) 0.0303(4) Uani 1 1 d . . .
C1 C 1.10834(12) 0.70434(18) 0.14226(8) 0.0169(4) Uani 1 1 d . . .
C2 C 1.03099(12) 1.01869(19) 0.27210(9) 0.0192(4) Uani 1 1 d . . .
C3 C 0.86586(11) 0.83501(18) 0.12571(8) 0.0156(4) Uani 1 1 d . . .
C4 C 0.83748(12) 0.76998(19) 0.06619(9) 0.0179(4) Uani 1 1 d . . .
H4A H 0.7847(14) 0.744(2) 0.0608(10) 0.019(6) Uiso 1 1 d . . .
H4B H 0.8691(14) 0.696(2) 0.0685(10) 0.018(6) Uiso 1 1 d . . .
C5 C 0.84086(12) 0.84840(18) 0.01506(8) 0.0186(4) Uani 1 1 d . . .
C6 C 0.77471(13) 0.9146(2) -0.01882(9) 0.0234(4) Uani 1 1 d . . .
H6 H 0.7249(15) 0.912(2) -0.0113(10) 0.025(6) Uiso 1 1 d . . .
C7 C 0.77946(16) 0.9853(2) -0.06600(10) 0.0287(5) Uani 1 1 d . . .
H7 H 0.7372(16) 1.025(3) -0.0857(12) 0.033(7) Uiso 1 1 d . . .
C8 C 0.84941(16) 0.9908(2) -0.08002(10) 0.0292(5) Uani 1 1 d . . .
H8 H 0.8511(16) 1.036(3) -0.1113(12) 0.033(7) Uiso 1 1 d . . .
C9 C 0.91564(15) 0.9247(2) -0.04723(10) 0.0271(5) Uani 1 1 d . . .
H9 H 0.9614(15) 0.929(2) -0.0559(10) 0.022(6) Uiso 1 1 d . . .
C10 C 0.91110(13) 0.8542(2) -0.00029(9) 0.0233(4) Uani 1 1 d . . .
H10 H 0.9531(15) 0.811(2) 0.0206(11) 0.023(6) Uiso 1 1 d . . .
C11 C 0.80501(12) 0.93300(19) 0.13355(10) 0.0195(4) Uani 1 1 d . . .
H11A H 0.8335(15) 0.985(2) 0.1655(11) 0.026(6) Uiso 1 1 d . . .
H11B H 0.7909(13) 0.984(2) 0.0996(10) 0.019(6) Uiso 1 1 d . . .
C12 C 0.73061(12) 0.87820(18) 0.14287(9) 0.0195(4) Uani 1 1 d . . .
C13 C 0.66270(13) 0.8506(2) 0.09700(10) 0.0251(5) Uani 1 1 d . . .
H13 H 0.6625(16) 0.868(2) 0.0592(12) 0.032(7) Uiso 1 1 d . . .
C14 C 0.59541(14) 0.7996(2) 0.10680(11) 0.0294(5) Uani 1 1 d . . .
H14 H 0.5518(17) 0.785(3) 0.0757(12) 0.038(8) Uiso 1 1 d . . .
C15 C 0.59469(14) 0.7752(2) 0.16227(11) 0.0279(5) Uani 1 1 d . . .
H15 H 0.5498(15) 0.736(2) 0.1680(10) 0.025(6) Uiso 1 1 d . . .
C16 C 0.66120(15) 0.8020(2) 0.20825(11) 0.0319(5) Uani 1 1 d . . .
H16 H 0.6621(15) 0.784(2) 0.2451(12) 0.031(7) Uiso 1 1 d . . .
C17 C 0.72819(14) 0.8541(2) 0.19876(10) 0.0270(5) Uani 1 1 d . . .
H17 H 0.7699(17) 0.872(3) 0.2291(12) 0.035(7) Uiso 1 1 d . . .
C18 C 0.98102(13) 0.63000(19) 0.32998(9) 0.0190(4) Uani 1 1 d . . .
H18A H 0.9776(15) 0.598(2) 0.3658(12) 0.030(7) Uiso 1 1 d . . .
H18B H 0.9349(16) 0.603(2) 0.3013(12) 0.030(7) Uiso 1 1 d . . .
C19 C 1.05788(12) 0.58842(19) 0.31780(9) 0.0188(4) Uani 1 1 d . . .
H19A H 1.1019(15) 0.599(2) 0.3524(11) 0.024(6) Uiso 1 1 d . . .
H19B H 1.0654(14) 0.639(2) 0.2875(10) 0.021(6) Uiso 1 1 d . . .
C20 C 1.05578(13) 0.45109(19) 0.29940(9) 0.0188(4) Uani 1 1 d . . .
H20A H 1.0382(14) 0.402(2) 0.3260(10) 0.020(6) Uiso 1 1 d . . .
H20B H 1.1109(15) 0.423(2) 0.3032(10) 0.023(6) Uiso 1 1 d . . .
C21 C 1.00076(12) 0.42199(19) 0.23857(9) 0.0178(4) Uani 1 1 d . . .
H21A H 0.9482(15) 0.455(2) 0.2329(10) 0.024(6) Uiso 1 1 d . . .
H21B H 1.0001(14) 0.330(2) 0.2332(10) 0.025(6) Uiso 1 1 d . . .
C22 C 0.97189(11) 0.40075(18) 0.11457(8) 0.0155(4) Uani 1 1 d . . .
C23 C 0.95020(12) 0.46232(19) 0.06098(9) 0.0189(4) Uani 1 1 d . . .
H23 H 0.9665(15) 0.545(3) 0.0604(11) 0.031(7) Uiso 1 1 d . . .
C24 C 0.90493(13) 0.4029(2) 0.01092(9) 0.0236(4) Uani 1 1 d . . .
H24 H 0.8911(13) 0.442(2) -0.0233(10) 0.016(6) Uiso 1 1 d . . .
C25 C 0.88024(13) 0.2803(2) 0.01335(10) 0.0233(4) Uani 1 1 d . . .
H25 H 0.8511(15) 0.241(2) -0.0184(11) 0.024(6) Uiso 1 1 d . . .
C26 C 0.90218(13) 0.2171(2) 0.06573(10) 0.0217(4) Uani 1 1 d . . .
H26 H 0.8894(15) 0.138(2) 0.0678(10) 0.024(6) Uiso 1 1 d . . .
C27 C 0.94738(12) 0.27648(19) 0.11608(9) 0.0189(4) Uani 1 1 d . . .
H27 H 0.9619(14) 0.233(2) 0.1509(11) 0.024(6) Uiso 1 1 d . . .
C28 C 1.13216(11) 0.42534(18) 0.19255(8) 0.0149(4) Uani 1 1 d . . .
C29 C 1.19443(12) 0.49122(19) 0.23166(9) 0.0181(4) Uani 1 1 d . . .
H29 H 1.1844(12) 0.566(2) 0.2471(9) 0.011(5) Uiso 1 1 d . . .
C30 C 1.27164(12) 0.4452(2) 0.24757(9) 0.0195(4) Uani 1 1 d . . .
H30 H 1.3124(15) 0.492(2) 0.2722(10) 0.024(6) Uiso 1 1 d . . .
C31 C 1.28833(12) 0.3347(2) 0.22419(9) 0.0201(4) Uani 1 1 d . . .
H31 H 1.3406(15) 0.305(2) 0.2335(10) 0.021(6) Uiso 1 1 d . . .
C32 C 1.22766(12) 0.2705(2) 0.18389(9) 0.0209(4) Uani 1 1 d . . .
H32 H 1.2399(14) 0.201(2) 0.1675(10) 0.020(6) Uiso 1 1 d . . .
C33 C 1.14982(12) 0.31516(19) 0.16822(9) 0.0184(4) Uani 1 1 d . . .
H33 H 1.1090(15) 0.269(2) 0.1414(11) 0.029(7) Uiso 1 1 d . . .
C34 C 0.88011(12) 0.83486(19) 0.34454(8) 0.0168(4) Uani 1 1 d . . .
C35 C 0.82926(13) 0.7437(2) 0.35494(10) 0.0232(4) Uani 1 1 d . . .
H35 H 0.8433(16) 0.661(3) 0.3550(11) 0.032(7) Uiso 1 1 d . . .
C36 C 0.75866(14) 0.7794(2) 0.36513(10) 0.0265(5) Uani 1 1 d . . .
H36 H 0.7239(16) 0.719(3) 0.3712(11) 0.032(7) Uiso 1 1 d . . .
C37 C 0.73810(13) 0.9045(2) 0.36489(9) 0.0240(4) Uani 1 1 d . . .
H37 H 0.6927(16) 0.929(2) 0.3707(11) 0.032(7) Uiso 1 1 d . . .
C38 C 0.78770(13) 0.9953(2) 0.35417(9) 0.0226(4) Uani 1 1 d . . .
H38 H 0.7753(15) 1.079(3) 0.3532(11) 0.031(7) Uiso 1 1 d . . .
C39 C 0.85829(12) 0.9606(2) 0.34398(9) 0.0197(4) Uani 1 1 d . . .
H39 H 0.8915(15) 1.024(2) 0.3353(10) 0.027(6) Uiso 1 1 d . . .
C40 C 1.04981(12) 0.85211(19) 0.39328(9) 0.0189(4) Uani 1 1 d . . .
C41 C 1.03550(14) 0.8730(2) 0.44609(9) 0.0241(4) Uani 1 1 d . . .
H41 H 0.9845(16) 0.861(2) 0.4486(11) 0.028(7) Uiso 1 1 d . . .
C42 C 1.09702(15) 0.9122(2) 0.49411(10) 0.0287(5) Uani 1 1 d . . .
H42 H 1.0887(16) 0.928(3) 0.5305(12) 0.037(7) Uiso 1 1 d . . .
C43 C 1.17319(15) 0.9289(2) 0.49036(10) 0.0286(5) Uani 1 1 d . . .
H43 H 1.2135(16) 0.957(2) 0.5234(11) 0.032(7) Uiso 1 1 d . . .
C44 C 1.18825(14) 0.9063(2) 0.43843(10) 0.0278(5) Uani 1 1 d . . .
H44 H 1.2374(16) 0.915(2) 0.4352(11) 0.032(7) Uiso 1 1 d . . .
C45 C 1.12661(13) 0.8698(2) 0.39021(10) 0.0239(4) Uani 1 1 d . . .
H45 H 1.1381(15) 0.860(2) 0.3565(12) 0.031(7) Uiso 1 1 d . . .
C46 C 0.8413(2) 0.7306(3) 0.51094(13) 0.0469(7) Uani 1 1 d . . .
H46A H 0.785(2) 0.703(3) 0.4964(15) 0.066(11) Uiso 1 1 d . . .
H46B H 0.8529(19) 0.804(3) 0.4901(14) 0.053(9) Uiso 1 1 d . . .

loop_
_atom_site_aniso_label
_atom_site_aniso_U_11
_atom_site_aniso_U_22
_atom_site_aniso_U_33
_atom_site_aniso_U_23
_atom_site_aniso_U_13
_atom_site_aniso_U_12
Rh1 0.01236(7) 0.01069(7) 0.01500(7) 0.00063(5) 0.00531(5) 0.00027(5)
Rh2 0.01449(7) 0.01193(7) 0.01552(7) -0.00035(5) 0.00636(6) -0.00036(5)
Cl1 0.0688(5) 0.0337(3) 0.0324(3) 0.0026(3) -0.0003(3) 0.0062(3)
Cl2 0.0512(4) 0.0398(4) 0.0723(5) -0.0150(4) 0.0161(4) -0.0064(3)
S1 0.0140(2) 0.0125(2) 0.0191(2) 0.00136(17) 0.00633(18) -0.00044(17)
S2 0.0150(2) 0.0119(2) 0.0169(2) 0.00169(17) 0.00528(18) -0.00055(17)
P1 0.0131(2) 0.0114(2) 0.0160(2) 0.00014(17) 0.00537(18) 0.00089(17)
P2 0.0177(2) 0.0147(2) 0.0168(2) -0.00072(18) 0.00814(19) 0.00049(19)
O1 0.0215(8) 0.0295(8) 0.0306(8) 0.0045(7) 0.0149(7) 0.0004(6)
O2 0.0390(10) 0.0187(8) 0.0329(9) -0.0057(6) 0.0103(7) -0.0094(7)
C1 0.0212(10) 0.0127(9) 0.0164(9) 0.0007(7) 0.0052(8) 0.0014(7)
C2 0.0205(10) 0.0201(10) 0.0184(9) 0.0009(8) 0.0079(8) 0.0024(8)
C3 0.0144(9) 0.0127(9) 0.0193(9) 0.0020(7) 0.0046(7) 0.0003(7)
C4 0.0160(10) 0.0146(9) 0.0214(10) 0.0002(8) 0.0030(8) 0.0004(8)
C5 0.0225(10) 0.0130(9) 0.0177(9) -0.0028(7) 0.0024(8) -0.0008(8)
C6 0.0227(11) 0.0222(11) 0.0230(11) -0.0010(8) 0.0035(9) 0.0033(8)
C7 0.0393(14) 0.0201(11) 0.0207(11) 0.0001(8) 0.0001(10) 0.0052(10)
C8 0.0502(15) 0.0178(11) 0.0193(11) -0.0032(8) 0.0103(10) -0.0088(10)
C9 0.0340(13) 0.0261(12) 0.0232(11) -0.0068(9) 0.0116(10) -0.0085(10)
C10 0.0223(11) 0.0242(11) 0.0216(10) -0.0042(8) 0.0040(9) 0.0002(9)
C11 0.0168(10) 0.0147(10) 0.0264(11) 0.0001(8) 0.0058(8) 0.0028(8)
C12 0.0171(10) 0.0143(9) 0.0276(11) -0.0009(8) 0.0076(8) 0.0050(7)
C13 0.0194(10) 0.0306(12) 0.0244(11) 0.0034(9) 0.0051(9) 0.0039(9)
C14 0.0183(11) 0.0320(13) 0.0364(13) -0.0037(10) 0.0057(10) 0.0009(9)
C15 0.0232(11) 0.0220(11) 0.0451(14) -0.0004(10) 0.0200(10) 0.0039(9)
C16 0.0295(12) 0.0416(14) 0.0309(13) 0.0029(11) 0.0184(10) 0.0086(10)
C17 0.0203(11) 0.0357(13) 0.0245(11) -0.0058(9) 0.0062(9) 0.0042(9)
C18 0.0239(11) 0.0153(10) 0.0198(10) 0.0008(8) 0.0095(9) 0.0008(8)
C19 0.0191(10) 0.0173(10) 0.0204(10) 0.0019(8) 0.0066(8) 0.0008(8)
C20 0.0215(10) 0.0172(10) 0.0186(10) 0.0022(8) 0.0077(8) 0.0027(8)
C21 0.0193(10) 0.0157(10) 0.0207(10) 0.0021(8) 0.0097(8) 0.0019(8)
C22 0.0117(9) 0.0164(9) 0.0197(9) -0.0013(7) 0.0070(7) 0.0004(7)
C23 0.0190(10) 0.0148(10) 0.0239(10) -0.0006(8) 0.0081(8) 0.0007(8)
C24 0.0267(11) 0.0239(11) 0.0192(10) 0.0002(8) 0.0056(9) 0.0007(9)
C25 0.0227(11) 0.0233(11) 0.0234(11) -0.0075(9) 0.0063(9) -0.0045(9)
C26 0.0197(10) 0.0162(10) 0.0303(11) -0.0030(8) 0.0094(9) -0.0042(8)
C27 0.0176(10) 0.0171(10) 0.0226(10) 0.0016(8) 0.0071(8) 0.0005(8)
C28 0.0144(9) 0.0146(9) 0.0163(9) 0.0030(7) 0.0055(7) 0.0027(7)
C29 0.0190(10) 0.0161(10) 0.0198(10) -0.0018(8) 0.0069(8) 0.0014(8)
C30 0.0153(9) 0.0245(11) 0.0173(9) 0.0003(8) 0.0031(8) -0.0015(8)
C31 0.0151(10) 0.0241(11) 0.0220(10) 0.0048(8) 0.0072(8) 0.0059(8)
C32 0.0209(10) 0.0178(10) 0.0249(10) -0.0005(8) 0.0084(8) 0.0059(8)
C33 0.0184(10) 0.0170(10) 0.0202(10) -0.0013(8) 0.0065(8) -0.0003(8)
C34 0.0179(9) 0.0193(10) 0.0149(9) -0.0004(7) 0.0074(7) 0.0014(8)
C35 0.0275(11) 0.0174(10) 0.0285(11) 0.0000(8) 0.0144(9) 0.0001(9)
C36 0.0248(11) 0.0284(12) 0.0308(12) -0.0022(9) 0.0154(9) -0.0064(9)
C37 0.0180(10) 0.0307(12) 0.0247(11) -0.0060(9) 0.0088(9) 0.0011(9)
C38 0.0213(10) 0.0205(11) 0.0260(11) -0.0043(8) 0.0072(8) 0.0031(8)
C39 0.0208(10) 0.0179(10) 0.0217(10) -0.0014(8) 0.0083(8) -0.0018(8)
C40 0.0229(10) 0.0155(9) 0.0180(9) 0.0009(7) 0.0058(8) 0.0023(8)
C41 0.0273(12) 0.0259(11) 0.0209(10) 0.0016(8) 0.0099(9) 0.0028(9)
C42 0.0376(13) 0.0298(12) 0.0174(10) 0.0006(9) 0.0064(9) 0.0073(10)
C43 0.0328(13) 0.0207(11) 0.0246(11) -0.0018(9) -0.0026(10) 0.0051(9)
C44 0.0212(11) 0.0289(12) 0.0309(12) -0.0014(9) 0.0044(9) 0.0021(9)
C45 0.0244(11) 0.0267(11) 0.0207(10) -0.0021(8) 0.0070(9) 0.0016(9)
C46 0.0494(18) 0.0499(18) 0.0368(15) 0.0002(13) 0.0061(13) 0.0076(15)

loop_
_atom_type_symbol
_atom_type_description
_atom_type_scat_dispersion_real
_atom_type_scat_dispersion_imag
_atom_type_scat_source
C C 0.0033 0.0016 'International Tables Vol C Tables 4.2.6.8 and 6.1.1.4'
H H 0.0000 0.0000 'International Tables Vol C Tables 4.2.6.8 and 6.1.1.4'
O O 0.0106 0.0060 'International Tables Vol C Tables 4.2.6.8 and 6.1.1.4'
P P 0.1023 0.0942 'International Tables Vol C Tables 4.2.6.8 and 6.1.1.4'
S S 0.1246 0.1234 'International Tables Vol C Tables 4.2.6.8 and 6.1.1.4'
Rh Rh -1.1178 0.9187 'International Tables Vol C Tables 4.2.6.8 and 6.1.1.4'
Cl Cl 0.1484 0.1585 'International Tables Vol C Tables 4.2.6.8 and 6.1.1.4'

loop_
_geom_angle_atom_site_label_1
_geom_angle_atom_site_label_2
_geom_angle_atom_site_label_3
_geom_angle
_geom_angle_site_symmetry_1
_geom_angle_site_symmetry_3
_geom_angle_publ_flag
C1 Rh1 P1 90.82(6) . . ?
C1 Rh1 S2 101.30(6) . . ?
P1 Rh1 S2 166.816(18) . . ?
C1 Rh1 S1 172.34(6) . . ?
P1 Rh1 S1 96.810(17) . . ?
S2 Rh1 S1 71.047(16) . . ?
C1 Rh1 Rh2 123.32(6) . . ?
P1 Rh1 Rh2 124.946(14) . . ?
S2 Rh1 Rh2 51.611(12) . . ?
S1 Rh1 Rh2 52.063(12) . . ?
C2 Rh2 P2 94.77(6) . . ?
C2 Rh2 S2 98.92(6) . . ?
P2 Rh2 S2 166.080(18) . . ?
C2 Rh2 S1 168.50(6) . . ?
P2 Rh2 S1 95.385(18) . . ?
S2 Rh2 S1 71.248(16) . . ?
C2 Rh2 Rh1 126.68(6) . . ?
P2 Rh2 Rh1 116.811(15) . . ?
S2 Rh2 Rh1 51.990(12) . . ?
S1 Rh2 Rh1 52.043(12) . . ?
C3 S1 Rh1 85.21(6) . . ?
C3 S1 Rh2 85.19(6) . . ?
Rh1 S1 Rh2 75.894(15) . . ?
C3 S2 Rh2 85.82(6) . . ?
C3 S2 Rh1 85.46(6) . . ?
Rh2 S2 Rh1 76.399(14) . . ?
C28 P1 C22 104.55(9) . . ?
C28 P1 C21 102.11(9) . . ?
C22 P1 C21 103.84(9) . . ?
C28 P1 Rh1 117.18(6) . . ?
C22 P1 Rh1 110.44(6) . . ?
C21 P1 Rh1 117.16(7) . . ?
C34 P2 C40 103.57(9) . . ?
C34 P2 C18 105.49(9) . . ?
C40 P2 C18 104.04(10) . . ?
C34 P2 Rh2 114.00(7) . . ?
C40 P2 Rh2 118.04(7) . . ?
C18 P2 Rh2 110.51(7) . . ?
O1 C1 Rh1 179.6(2) . . ?
O2 C2 Rh2 176.16(19) . . ?
C4 C3 C11 112.35(16) . . ?
C4 C3 S2 113.87(13) . . ?
C11 C3 S2 110.36(13) . . ?
C4 C3 S1 110.01(13) . . ?
C11 C3 S1 112.95(14) . . ?
S2 C3 S1 96.36(9) . . ?
C5 C4 C3 115.73(16) . . ?
C5 C4 H4A 109.6(14) . . ?
C3 C4 H4A 106.9(14) . . ?
C5 C4 H4B 109.7(14) . . ?
C3 C4 H4B 107.5(14) . . ?
H4A C4 H4B 107.2(19) . . ?
C6 C5 C10 118.0(2) . . ?
C6 C5 C4 121.92(19) . . ?
C10 C5 C4 120.10(18) . . ?
C7 C6 C5 120.6(2) . . ?
C7 C6 H6 117.6(15) . . ?
C5 C6 H6 121.8(15) . . ?
C8 C7 C6 120.5(2) . . ?
C8 C7 H7 121.7(18) . . ?
C6 C7 H7 117.7(18) . . ?
C7 C8 C9 119.8(2) . . ?
C7 C8 H8 119.3(17) . . ?
C9 C8 H8 121.0(17) . . ?
C10 C9 C8 119.9(2) . . ?
C10 C9 H9 120.0(16) . . ?
C8 C9 H9 120.1(16) . . ?
C9 C10 C5 121.3(2) . . ?
C9 C10 H10 120.1(16) . . ?
C5 C10 H10 118.6(16) . . ?
C12 C11 C3 114.74(16) . . ?
C12 C11 H11A 111.5(15) . . ?
C3 C11 H11A 106.0(15) . . ?
C12 C11 H11B 109.9(14) . . ?
C3 C11 H11B 106.6(14) . . ?
H11A C11 H11B 108(2) . . ?
C17 C12 C13 117.6(2) . . ?
C17 C12 C11 120.08(19) . . ?
C13 C12 C11 122.31(19) . . ?
C14 C13 C12 121.1(2) . . ?
C14 C13 H13 119.9(16) . . ?
C12 C13 H13 119.0(17) . . ?
C15 C14 C13 120.3(2) . . ?
C15 C14 H14 121.4(18) . . ?
C13 C14 H14 118.3(18) . . ?
C14 C15 C16 119.5(2) . . ?
C14 C15 H15 119.2(15) . . ?
C16 C15 H15 121.2(15) . . ?
C15 C16 C17 120.4(2) . . ?
C15 C16 H16 120.4(17) . . ?
C17 C16 H16 119.2(17) . . ?
C16 C17 C12 121.0(2) . . ?
C16 C17 H17 118.7(18) . . ?
C12 C17 H17 120.2(18) . . ?
C19 C18 P2 110.88(14) . . ?
C19 C18 H18A 112.1(16) . . ?
P2 C18 H18A 110.5(16) . . ?
C19 C18 H18B 112.6(16) . . ?
P2 C18 H18B 103.8(16) . . ?
H18A C18 H18B 107(2) . . ?
C20 C19 C18 112.88(17) . . ?
C20 C19 H19A 107.8(14) . . ?
C18 C19 H19A 108.9(15) . . ?
C20 C19 H19B 108.5(14) . . ?
C18 C19 H19B 108.7(14) . . ?
H19A C19 H19B 110(2) . . ?
C21 C20 C19 115.31(17) . . ?
C21 C20 H20A 107.3(14) . . ?
C19 C20 H20A 108.6(14) . . ?
C21 C20 H20B 110.0(14) . . ?
C19 C20 H20B 109.0(14) . . ?
H20A C20 H20B 106.3(19) . . ?
C20 C21 P1 115.69(14) . . ?
C20 C21 H21A 111.2(14) . . ?
P1 C21 H21A 104.4(14) . . ?
C20 C21 H21B 107.9(14) . . ?
P1 C21 H21B 105.5(14) . . ?
H21A C21 H21B 112(2) . . ?
C27 C22 C23 118.08(18) . . ?
C27 C22 P1 124.30(15) . . ?
C23 C22 P1 117.62(15) . . ?
C24 C23 C22 121.13(19) . . ?
C24 C23 H23 121.3(16) . . ?
C22 C23 H23 117.5(16) . . ?
C23 C24 C25 120.0(2) . . ?
C23 C24 H24 121.1(15) . . ?
C25 C24 H24 118.9(15) . . ?
C26 C25 C24 119.7(2) . . ?
C26 C25 H25 119.4(16) . . ?
C24 C25 H25 120.9(16) . . ?
C25 C26 C27 120.5(2) . . ?
C25 C26 H26 121.0(16) . . ?
C27 C26 H26 118.5(16) . . ?
C26 C27 C22 120.57(19) . . ?
C26 C27 H27 119.4(15) . . ?
C22 C27 H27 120.0(15) . . ?
C33 C28 C29 118.77(18) . . ?
C33 C28 P1 123.83(15) . . ?
C29 C28 P1 117.39(14) . . ?
C30 C29 C28 120.62(19) . . ?
C30 C29 H29 119.1(13) . . ?
C28 C29 H29 120.2(13) . . ?
C31 C30 C29 120.21(19) . . ?
C31 C30 H30 120.3(15) . . ?
C29 C30 H30 119.4(15) . . ?
C30 C31 C32 119.81(19) . . ?
C30 C31 H31 120.4(15) . . ?
C32 C31 H31 119.6(15) . . ?
C31 C32 C33 120.33(19) . . ?
C31 C32 H32 118.9(15) . . ?
C33 C32 H32 120.8(15) . . ?
C32 C33 C28 120.21(19) . . ?
C32 C33 H33 119.1(16) . . ?
C28 C33 H33 120.7(16) . . ?
C39 C34 C35 118.88(19) . . ?
C39 C34 P2 116.75(15) . . ?
C35 C34 P2 124.31(16) . . ?
C36 C35 C34 119.8(2) . . ?
C36 C35 H35 121.1(17) . . ?
C34 C35 H35 119.1(17) . . ?
C37 C36 C35 120.7(2) . . ?
C37 C36 H36 119.0(16) . . ?
C35 C36 H36 120.3(16) . . ?
C38 C37 C36 120.0(2) . . ?
C38 C37 H37 118.3(18) . . ?
C36 C37 H37 121.7(18) . . ?
C37 C38 C39 119.7(2) . . ?
C37 C38 H38 122.0(16) . . ?
C39 C38 H38 118.3(16) . . ?
C38 C39 C34 120.9(2) . . ?
C38 C39 H39 119.2(15) . . ?
C34 C39 H39 119.8(15) . . ?
C45 C40 C41 118.5(2) . . ?
C45 C40 P2 118.57(15) . . ?
C41 C40 P2 122.88(17) . . ?
C42 C41 C40 120.2(2) . . ?
C42 C41 H41 120.6(16) . . ?
C40 C41 H41 119.2(16) . . ?
C43 C42 C41 120.5(2) . . ?
C43 C42 H42 117.7(17) . . ?
C41 C42 H42 121.8(17) . . ?
C42 C43 C44 119.7(2) . . ?
C42 C43 H43 118.7(16) . . ?
C44 C43 H43 121.6(16) . . ?
C43 C44 C45 119.8(2) . . ?
C43 C44 H44 121.2(17) . . ?
C45 C44 H44 119.0(17) . . ?
C44 C45 C40 121.2(2) . . ?
C44 C45 H45 117.4(17) . . ?
C40 C45 H45 121.4(17) . . ?
Cl1 C46 Cl2 112.91(17) . . ?
Cl1 C46 H46A 109(2) . . ?
Cl2 C46 H46A 107(2) . . ?
Cl1 C46 H46B 106.9(19) . . ?
Cl2 C46 H46B 107.5(19) . . ?
H46A C46 H46B 113(3) . . ?

loop_
_geom_bond_atom_site_label_1
_geom_bond_atom_site_label_2
_geom_bond_distance
_geom_bond_site_symmetry_2
_geom_bond_publ_flag
Rh1 C1 1.840(2) . ?
Rh1 P1 2.2655(5) . ?
Rh1 S2 2.3926(5) . ?
Rh1 S1 2.3995(5) . ?
Rh1 Rh2 2.9514(2) . ?
Rh2 C2 1.837(2) . ?
Rh2 P2 2.2618(5) . ?
Rh2 S2 2.3801(5) . ?
Rh2 S1 2.4001(5) . ?
Cl1 C46 1.747(3) . ?
Cl2 C46 1.749(3) . ?
S1 C3 1.869(2) . ?
S2 C3 1.867(2) . ?
P1 C28 1.8230(19) . ?
P1 C22 1.830(2) . ?
P1 C21 1.851(2) . ?
P2 C34 1.819(2) . ?
P2 C40 1.826(2) . ?
P2 C18 1.834(2) . ?
O1 C1 1.142(2) . ?
O2 C2 1.144(3) . ?
C3 C4 1.540(3) . ?
C3 C11 1.551(3) . ?
C4 C5 1.511(3) . ?
C4 H4A 0.94(2) . ?
C4 H4B 0.95(2) . ?
C5 C6 1.396(3) . ?
C5 C10 1.397(3) . ?
C6 C7 1.393(3) . ?
C6 H6 0.95(3) . ?
C7 C8 1.375(4) . ?
C7 H7 0.86(3) . ?
C8 C9 1.387(4) . ?
C8 H8 0.91(3) . ?
C9 C10 1.386(3) . ?
C9 H9 0.89(2) . ?
C10 H10 0.89(3) . ?
C11 C12 1.513(3) . ?
C11 H11A 0.96(3) . ?
C11 H11B 0.95(2) . ?
C12 C17 1.391(3) . ?
C12 C13 1.393(3) . ?
C13 C14 1.388(3) . ?
C13 H13 0.93(3) . ?
C14 C15 1.372(4) . ?
C14 H14 0.91(3) . ?
C15 C16 1.378(4) . ?
C15 H15 0.94(3) . ?
C16 C17 1.385(3) . ?
C16 H16 0.91(3) . ?
C17 H17 0.89(3) . ?
C18 C19 1.536(3) . ?
C18 H18A 0.95(3) . ?
C18 H18B 0.94(3) . ?
C19 C20 1.531(3) . ?
C19 H19A 0.96(3) . ?
C19 H19B 0.95(2) . ?
C20 C21 1.528(3) . ?
C20 H20A 0.96(2) . ?
C20 H20B 0.99(2) . ?
C21 H21A 0.96(2) . ?
C21 H21B 0.99(3) . ?
C22 C27 1.400(3) . ?
C22 C23 1.400(3) . ?
C23 C24 1.386(3) . ?
C23 H23 0.93(3) . ?
C24 C25 1.387(3) . ?
C24 H24 0.89(2) . ?
C25 C26 1.384(3) . ?
C25 H25 0.89(3) . ?
C26 C27 1.389(3) . ?
C26 H26 0.88(3) . ?
C27 H27 0.93(2) . ?
C28 C33 1.394(3) . ?
C28 C29 1.401(3) . ?
C29 C30 1.385(3) . ?
C29 H29 0.92(2) . ?
C30 C31 1.380(3) . ?
C30 H30 0.93(2) . ?
C31 C32 1.389(3) . ?
C31 H31 0.93(2) . ?
C32 C33 1.390(3) . ?
C32 H32 0.90(2) . ?
C33 H33 0.95(3) . ?
C34 C39 1.396(3) . ?
C34 C35 1.397(3) . ?
C35 C36 1.392(3) . ?
C35 H35 0.92(3) . ?
C36 C37 1.384(3) . ?
C36 H36 0.93(3) . ?
C37 C38 1.382(3) . ?
C37 H37 0.89(3) . ?
C38 C39 1.389(3) . ?
C38 H38 0.92(3) . ?
C39 H39 0.96(3) . ?
C40 C45 1.389(3) . ?
C40 C41 1.395(3) . ?
C41 C42 1.390(3) . ?
C41 H41 0.93(3) . ?
C42 C43 1.383(4) . ?
C42 H42 0.95(3) . ?
C43 C44 1.383(3) . ?
C43 H43 0.94(3) . ?
C44 C45 1.386(3) . ?
C44 H44 0.90(3) . ?
C45 H45 0.91(3) . ?
C46 H46A 0.99(4) . ?
C46 H46B 0.99(3) . ?
